data_7005729
loop_
_publ_author_name
'Jakonen, Minna'
'Hirva, Pipsa'
'Haukka, Matti'
'Chardon-Noblat, Sylvie'
'Lafolet, Fr\'ed\'eric'
'Chauvin, J\'er\^ome'
'Deronzier, Alain'

_publ_section_title
;
 An alternative synthesis method for [Os(NN)(CO)(2)X(2)] complexes (NN
 = 2,2'-bipyridine, 4,4'-dimethyl-2,2'-bipyridine; X = Cl, Br, I).
 Electrochemical and photochemical properties and behavior.
;
_journal_issue 30
_journal_name_full 'Dalton transactions (Cambridge, England : 2003)'
_journal_page_first 3314
_journal_page_last 3324
_journal_paper_doi 10.1039/b704931e
_journal_year 2007
_chemical_formula_moiety 'C12 H8 Cl2 N2 O2 Os'
_chemical_formula_sum 'C12 H8 Cl2 N2 O2 Os'
_chemical_formula_weight 473.30
_chemical_name_systematic
;
?
;
_space_group_IT_number 14
_symmetry_cell_setting monoclinic
_symmetry_space_group_name_Hall '-P 2yn'
_symmetry_space_group_name_H-M 'P 1 21/n 1'
_atom_sites_solution_hydrogens geom
_atom_sites_solution_primary direct
_atom_sites_solution_secondary difmap
_audit_creation_method SHELXL-97
_cell_angle_alpha 90.00
_cell_angle_beta 101.20(3)
_cell_angle_gamma 90.00
_cell_formula_units_Z 4
_cell_length_a 8.0674(16)
_cell_length_b 15.938(3)
_cell_length_c 10.325(2)
_cell_measurement_reflns_used 3506
_cell_measurement_temperature 120(2)
_cell_measurement_theta_max 27.48
_cell_measurement_theta_min 1.00
_cell_volume 1302.3(5)
_computing_cell_refinement 'EvalCCD (Duisenberg, 1998-2003)'
_computing_data_collection 'Collect (Bruker AXS BV, 1997-2004)'
_computing_data_reduction 'EvalCCD (Duisenberg, 1998-2003)'
_computing_molecular_graphics 'Diamond v.3.1d (Brandenburg, 2006)'
_computing_publication_material 'SHELXL-97 (Sheldrick, 1997)'
_computing_structure_refinement 'SHELXL-97 (Sheldrick, 1997)'
_computing_structure_solution 'SHELXS-97 (Sheldrick, 1997)'
_diffrn_ambient_temperature 120(2)
_diffrn_detector_area_resol_mean 9
_diffrn_measured_fraction_theta_full 0.993
_diffrn_measured_fraction_theta_max 0.993
_diffrn_measurement_device '95mm CCD camera on \k-goniostat'
_diffrn_measurement_device_type 'Nonius KappaCCD'
_diffrn_measurement_method '\f scans and \w scans with \k offset'
_diffrn_radiation_monochromator 'horizontally mounted graphite crystal'
_diffrn_radiation_source 'fine-focus sealed tube'
_diffrn_radiation_type MoK\a
_diffrn_radiation_wavelength 0.71073
_diffrn_reflns_av_R_equivalents 0.0515
_diffrn_reflns_av_sigmaI/netI 0.0684
_diffrn_reflns_limit_h_max 10
_diffrn_reflns_limit_h_min -9
_diffrn_reflns_limit_k_max 19
_diffrn_reflns_limit_k_min -20
_diffrn_reflns_limit_l_max 13
_diffrn_reflns_limit_l_min -13
_diffrn_reflns_number 9208
_diffrn_reflns_theta_full 27.50
_diffrn_reflns_theta_max 27.50
_diffrn_reflns_theta_min 2.56
_exptl_absorpt_coefficient_mu 10.199
_exptl_absorpt_correction_T_max 0.6665
_exptl_absorpt_correction_T_min 0.3262
_exptl_absorpt_correction_type multi-scan
_exptl_absorpt_process_details 'SADABS v.2.10 (Sheldrick, 2003)'
_exptl_crystal_colour orange
_exptl_crystal_density_diffrn 2.414
_exptl_crystal_density_method 'not measured'
_exptl_crystal_description block
_exptl_crystal_F_000 880
_exptl_crystal_size_max 0.13
_exptl_crystal_size_mid 0.04
_exptl_crystal_size_min 0.04
_refine_diff_density_max 1.230
_refine_diff_density_min -0.928
_refine_diff_density_rms 0.222
_refine_ls_extinction_method none
_refine_ls_goodness_of_fit_ref 1.036
_refine_ls_hydrogen_treatment constr
_refine_ls_matrix_type full
_refine_ls_number_parameters 172
_refine_ls_number_reflns 2978
_refine_ls_number_restraints 0
_refine_ls_restrained_S_all 1.036
_refine_ls_R_factor_all 0.0702
_refine_ls_R_factor_gt 0.0339
_refine_ls_shift/su_max 0.002
_refine_ls_shift/su_mean 0.000
_refine_ls_structure_factor_coef Fsqd
_refine_ls_weighting_details 'calc w=1/[\s^2^(Fo^2^)+(0.0124P)^2^+0.5607P] where P=(Fo^2^+2Fc^2^)/3'
_refine_ls_weighting_scheme calc
_refine_ls_wR_factor_gt 0.0453
_refine_ls_wR_factor_ref 0.0514
_reflns_number_gt 2130
_reflns_number_total 2978
_reflns_threshold_expression >2sigma(I)
_cod_data_source_file b704931e.txt
_cod_data_source_block 1B
_cod_original_sg_symbol_H-M 'P 21/n'
_cod_database_code 7005729

loop_
_symmetry_equiv_pos_as_xyz
'x, y, z'
'-x+1/2, y+1/2, -z+1/2'
'-x, -y, -z'
'x-1/2, -y-1/2, z-1/2'

loop_
_atom_site_label
_atom_site_type_symbol
_atom_site_fract_x
_atom_site_fract_y
_atom_site_fract_z
_atom_site_U_iso_or_equiv
_atom_site_adp_type
_atom_site_occupancy
_atom_site_symmetry_multiplicity
_atom_site_calc_flag
_atom_site_refinement_flags
_atom_site_disorder_assembly
_atom_site_disorder_group
Os1 Os 0.73001(3) 0.155737(15) 0.71859(2) 0.01664(7) Uani 1 1 d . . .
Cl1 Cl 0.65308(16) 0.01131(9) 0.69540(13) 0.0227(3) Uani 1 1 d . . .
Cl2 Cl 0.84512(17) 0.29338(10) 0.72904(14) 0.0262(3) Uani 1 1 d . . .
O1 O 0.6179(5) 0.1624(3) 0.9794(4) 0.0316(10) Uani 1 1 d . . .
O2 O 0.3902(5) 0.2183(3) 0.5853(4) 0.0313(11) Uani 1 1 d . . .
N1 N 0.8248(5) 0.1429(3) 0.5437(4) 0.0167(11) Uani 1 1 d . . .
N2 N 0.9795(5) 0.1123(3) 0.7864(4) 0.0183(10) Uani 1 1 d . . .
C1 C 0.6620(6) 0.1617(4) 0.8830(6) 0.0228(13) Uani 1 1 d . . .
C2 C 0.5152(7) 0.1945(4) 0.6358(5) 0.0197(13) Uani 1 1 d . . .
C10 C 0.7395(7) 0.1616(4) 0.4237(5) 0.0225(13) Uani 1 1 d . . .
H10 H 0.6258 0.1800 0.4140 0.027 Uiso 1 1 calc R . .
C11 C 0.8098(7) 0.1553(4) 0.3136(5) 0.0246(13) Uani 1 1 d . . .
H11 H 0.7456 0.1692 0.2291 0.030 Uiso 1 1 calc R . .
C12 C 0.9733(7) 0.1290(4) 0.3264(5) 0.0239(14) Uani 1 1 d . . .
H12 H 1.0244 0.1246 0.2512 0.029 Uiso 1 1 calc R . .
C13 C 1.0623(7) 0.1089(4) 0.4494(5) 0.0198(13) Uani 1 1 d . . .
H13 H 1.1762 0.0906 0.4601 0.024 Uiso 1 1 calc R . .
C14 C 0.9862(6) 0.1155(4) 0.5574(5) 0.0165(12) Uani 1 1 d . . .
C15 C 1.0692(6) 0.0951(4) 0.6927(5) 0.0177(13) Uani 1 1 d . . .
C16 C 1.2286(7) 0.0600(4) 0.7256(6) 0.0248(13) Uani 1 1 d . . .
H16 H 1.2909 0.0476 0.6587 0.030 Uiso 1 1 calc R . .
C17 C 1.2964(7) 0.0432(4) 0.8561(6) 0.0264(15) Uani 1 1 d . . .
H17 H 1.4049 0.0181 0.8797 0.032 Uiso 1 1 calc R . .
C18 C 1.2080(6) 0.0627(4) 0.9497(5) 0.0244(14) Uani 1 1 d . . .
H18 H 1.2544 0.0526 1.0401 0.029 Uiso 1 1 calc R . .
C19 C 1.0495(7) 0.0975(4) 0.9132(5) 0.0239(14) Uani 1 1 d . . .
H19 H 0.9878 0.1114 0.9799 0.029 Uiso 1 1 calc R . .

loop_
_atom_site_aniso_label
_atom_site_aniso_U_11
_atom_site_aniso_U_22
_atom_site_aniso_U_33
_atom_site_aniso_U_23
_atom_site_aniso_U_13
_atom_site_aniso_U_12
Os1 0.01360(10) 0.02191(13) 0.01445(10) 0.00061(12) 0.00283(8) 0.00158(12)
Cl1 0.0216(7) 0.0216(8) 0.0257(7) -0.0002(6) 0.0064(6) 0.0002(6)
Cl2 0.0240(7) 0.0270(9) 0.0270(8) -0.0009(7) 0.0032(7) -0.0032(7)
O1 0.030(2) 0.048(3) 0.019(2) -0.007(2) 0.0085(18) -0.011(2)
O2 0.023(2) 0.041(3) 0.028(2) -0.001(2) 0.001(2) 0.009(2)
N1 0.015(2) 0.017(3) 0.017(2) 0.003(2) 0.0025(19) 0.002(2)
N2 0.013(2) 0.023(3) 0.018(2) 0.001(2) 0.002(2) -0.002(2)
C1 0.015(3) 0.024(4) 0.028(3) -0.002(3) 0.000(3) 0.005(3)
C2 0.027(3) 0.014(3) 0.020(3) -0.003(3) 0.009(3) -0.006(3)
C10 0.021(3) 0.026(4) 0.021(3) 0.000(3) 0.002(2) 0.001(3)
C11 0.024(3) 0.030(3) 0.022(3) -0.003(3) 0.008(2) -0.003(3)
C12 0.031(3) 0.023(4) 0.022(3) -0.008(3) 0.015(3) -0.011(3)
C13 0.017(3) 0.019(3) 0.024(3) -0.001(3) 0.007(3) -0.001(3)
C14 0.015(3) 0.019(3) 0.016(3) -0.001(3) 0.002(2) -0.006(2)
C15 0.009(3) 0.025(4) 0.018(3) 0.003(2) 0.000(2) -0.004(2)
C16 0.016(3) 0.026(3) 0.034(3) -0.003(3) 0.007(2) -0.003(3)
C17 0.012(3) 0.029(4) 0.034(4) 0.008(3) -0.005(3) -0.003(3)
C18 0.016(3) 0.036(4) 0.018(3) 0.010(3) -0.003(3) 0.001(3)
C19 0.021(3) 0.035(4) 0.015(3) 0.005(3) 0.002(3) -0.003(3)

loop_
_atom_type_symbol
_atom_type_description
_atom_type_scat_dispersion_real
_atom_type_scat_dispersion_imag
_atom_type_scat_source
C C 0.0033 0.0016 'International Tables Vol C Tables 4.2.6.8 and 6.1.1.4'
H H 0.0000 0.0000 'International Tables Vol C Tables 4.2.6.8 and 6.1.1.4'
N N 0.0061 0.0033 'International Tables Vol C Tables 4.2.6.8 and 6.1.1.4'
O O 0.0106 0.0060 'International Tables Vol C Tables 4.2.6.8 and 6.1.1.4'
Cl Cl 0.1484 0.1585 'International Tables Vol C Tables 4.2.6.8 and 6.1.1.4'
Os Os -1.2165 7.6030 'International Tables Vol C Tables 4.2.6.8 and 6.1.1.4'

loop_
_geom_angle_atom_site_label_1
_geom_angle_atom_site_label_2
_geom_angle_atom_site_label_3
_geom_angle
_geom_angle_site_symmetry_1
_geom_angle_site_symmetry_3
_geom_angle_publ_flag
C2 Os1 C1 89.4(2) . . yes
C2 Os1 N1 95.6(2) . . ?
C1 Os1 N1 174.9(2) . . ?
C2 Os1 N2 172.4(2) . . ?
C1 Os1 N2 98.23(19) . . ?
N1 Os1 N2 76.77(16) . . yes
C2 Os1 Cl2 91.99(17) . . ?
C1 Os1 Cl2 95.29(19) . . ?
N1 Os1 Cl2 85.69(13) . . ?
N2 Os1 Cl2 87.06(13) . . ?
C2 Os1 Cl1 94.16(17) . . ?
C1 Os1 Cl1 91.34(19) . . ?
N1 Os1 Cl1 87.17(13) . . ?
N2 Os1 Cl1 85.97(13) . . ?
Cl2 Os1 Cl1 171.00(5) . . yes
C10 N1 C14 118.9(4) . . ?
C10 N1 Os1 124.8(3) . . ?
C14 N1 Os1 116.4(3) . . ?
C19 N2 C15 118.9(4) . . ?
C19 N2 Os1 125.0(4) . . ?
C15 N2 Os1 116.1(3) . . ?
O1 C1 Os1 177.2(6) . . ?
O2 C2 Os1 178.5(5) . . ?
N1 C10 C11 122.3(5) . . ?
N1 C10 H10 118.8 . . ?
C11 C10 H10 118.8 . . ?
C12 C11 C10 119.3(5) . . ?
C12 C11 H11 120.3 . . ?
C10 C11 H11 120.3 . . ?
C11 C12 C13 119.0(5) . . ?
C11 C12 H12 120.5 . . ?
C13 C12 H12 120.5 . . ?
C12 C13 C14 119.8(5) . . ?
C12 C13 H13 120.1 . . ?
C14 C13 H13 120.1 . . ?
N1 C14 C13 120.7(5) . . ?
N1 C14 C15 115.0(4) . . ?
C13 C14 C15 124.2(5) . . ?
N2 C15 C16 120.8(5) . . ?
N2 C15 C14 115.6(4) . . ?
C16 C15 C14 123.7(5) . . ?
C17 C16 C15 119.4(6) . . ?
C17 C16 H16 120.3 . . ?
C15 C16 H16 120.3 . . ?
C18 C17 C16 119.5(5) . . ?
C18 C17 H17 120.2 . . ?
C16 C17 H17 120.2 . . ?
C17 C18 C19 119.4(5) . . ?
C17 C18 H18 120.3 . . ?
C19 C18 H18 120.3 . . ?
N2 C19 C18 122.0(5) . . ?
N2 C19 H19 119.0 . . ?
C18 C19 H19 119.0 . . ?

loop_
_geom_bond_atom_site_label_1
_geom_bond_atom_site_label_2
_geom_bond_distance
_geom_bond_site_symmetry_2
_geom_bond_publ_flag
Os1 C2 1.882(6) . yes
Os1 C1 1.885(6) . yes
Os1 N1 2.104(4) . yes
Os1 N2 2.114(4) . yes
Os1 Cl2 2.3764(16) . yes
Os1 Cl1 2.3839(15) . yes
O1 C1 1.120(6) . ?
O2 C2 1.109(6) . ?
N1 C10 1.329(6) . ?
N1 C14 1.354(6) . ?
N2 C19 1.343(6) . ?
N2 C15 1.343(7) . ?
C10 C11 1.369(7) . ?
C10 H10 0.9500 . ?
C11 C12 1.365(8) . ?
C11 H11 0.9500 . ?
C12 C13 1.369(7) . ?
C12 H12 0.9500 . ?
C13 C14 1.378(7) . ?
C13 H13 0.9500 . ?
C14 C15 1.464(7) . ?
C15 C16 1.384(7) . ?
C16 C17 1.378(7) . ?
C16 H16 0.9500 . ?
C17 C18 1.344(8) . ?
C17 H17 0.9500 . ?
C18 C19 1.377(7) . ?
C18 H18 0.9500 . ?
C19 H19 0.9500 . ?
